data_4516375
loop_
_publ_author_name
'Hern\'andez-Maldonado, Arturo J.'
'Arrieta-P\'erez, Rodinson R.'
'Primera-Pedrozo, Jos\'e N.'
'Exley, Jason'

_publ_section_title
;
 Structure of a Porous Cu2(pzdc)2(bpp) (pzdc: Pyrazine-2,3-dicarboxylate,
 bpp: 1,3-Bis(4-pyridyl)propane) Coordination Polymer and Flexibility upon
 Concomitant Hysteretic CO2Adsorption
;
_journal_issue 8
_journal_name_full 'Crystal Growth &amp; Design'
_journal_page_first 4123
_journal_paper_doi 10.1021/acs.cgd.5b00728
_journal_volume 15
_journal_year 2015
_chemical_formula_moiety '(Cu 2+)2, (C6H2N2O4 2-)2, (C13H14N2), 4(O 2-)'
_chemical_formula_sum 'C25 H18 Cu2 N6 O12'
_chemical_formula_weight 721.55
_space_group_IT_number 14
_space_group_name_Hall '-P 2ybc'
_space_group_name_H-M_alt 'P 1 21/c 1'
_symmetry_cell_setting monoclinic
_symmetry_Int_Tables_number 14
_symmetry_space_group_name_H-M 'P 1 21/c 1'
_cell_angle_alpha 90.0
_cell_angle_beta 101.28(4)
_cell_angle_gamma 90.0
_cell_formula_units_Z 2
_cell_length_a 13.300(3)
_cell_length_b 13.112(7)
_cell_length_c 10.808(5)
_cell_measurement_temperature 298
_cell_volume 1848.4(14)
_computing_structure_refinement EXPGUI+GSAS
_diffrn_ambient_temperature 298
_diffrn_measurement_device_type 'Rigaku Ultima III'
_diffrn_radiation_detector 'scintillation counter'
_diffrn_radiation_monochromator graphite
_diffrn_radiation_probe x-ray
_diffrn_radiation_type 'Cu K\a'
_diffrn_radiation_wavelength 1.5418
_diffrn_source 'X-ray tube'
_exptl_absorpt_coefficient_mu 1.935
_exptl_crystal_colour 'Light Blue'
_exptl_crystal_density_diffrn 1.296
_pd_calc_method 'Rietveld Refinement'
_pd_meas_2theta_range_inc 0.005
_pd_meas_2theta_range_max 50.0
_pd_meas_2theta_range_min 2.0
_pd_proc_2theta_range_inc 0.005
_pd_proc_2theta_range_max 50.00954
_pd_proc_2theta_range_min 2.00954
_pd_proc_ls_prof_R_factor 0.1110
_pd_proc_ls_prof_wR_expected 0.0117
_pd_proc_ls_prof_wR_factor 0.1502
_refine_ls_goodness_of_fit_all 12.88
_refine_ls_hydrogen_treatment noref
_refine_ls_matrix_type full
_refine_ls_number_parameters 25
_refine_ls_number_restraints 82
_refine_ls_R_Fsqd_factor 0.26184
_refine_ls_shift/su_max 0.01
_refine_ls_shift/su_mean 0.00
_reflns_d_resolution_high 2.335
_reflns_d_resolution_low 13.043
_reflns_limit_h_max 7
_reflns_limit_h_min 0
_reflns_limit_k_max 7
_reflns_limit_k_min 0
_reflns_limit_l_max 5
_reflns_limit_l_min -7
_reflns_number_total 316
_cod_data_source_file cg5b00728_si_001.cif
_cod_data_source_block '[Cu2(pzdc)2(bpp)]'
_cod_original_cell_volume 1848.5(9)
_cod_original_sg_symbol_H-M 'P 21/c'
_cod_database_code 4516375

loop_
_symmetry_equiv_pos_as_xyz
x,y,z
-x,1/2+y,1/2-z
-x,-y,-z
x,1/2-y,1/2+z

loop_
_atom_site_label
_atom_site_type_symbol
_atom_site_fract_x
_atom_site_fract_y
_atom_site_fract_z
_atom_site_U_iso_or_equiv
_atom_site_adp_type
_atom_site_occupancy
Cu(1) Cu -0.3918(7) -0.419(6) -0.0499(7) 0.2716(16) Uiso 1.00
O(1) O -0.3624(27) -0.2779(7) 0.0113(27) 0.0366(4) Uiso 1.00
O(2) O -0.4348(5) -0.1293(14) -0.0668(5) 0.5330(10) Uiso 1.00
O(3) O -0.6383(28) -0.0709(26) -0.3927(17) 0.0481(4) Uiso 1.00
O(4) O -0.6174(19) -0.0633(26) -0.1532(23) 0.3552(8) Uiso 1.00
O(5) O -0.0986(5) -0.3514(4) -0.0919(8) 0.0145(5) Uiso 1.00
O(6) O -0.8655(4) -0.5577(5) -0.9059(7) 0.0079(29) Uiso 1.00
N(1) N -0.4676(6) -0.3724(26) -0.2187(6) 0.1220(8) Uiso 1.00
N(2) N -0.6304(10) -0.2743(17) -0.3671(10) 0.0105(4) Uiso 1.00
N(3) N -0.2707(15) -0.4712(7) 0.0749(23) 0.3887(11) Uiso 1.00
C(1) C -0.4844(8) -0.2716(4) -0.2027(12) 0.5435(18) Uiso 1.00
C(2) C -0.5697(11) -0.2245(5) -0.2734(15) 0.3733(11) Uiso 1.00
C(3) C -0.6211(17) -0.3749(33) -0.3688(32) 0.1377(33) Uiso 1.00
C(4) C -0.5373(24) -0.4261(11) -0.3(4) 0.1193(7) Uiso 1.00
C(5) C -0.4233(22) -0.2315(7) -0.0744(17) 0.0199(8) Uiso 1.00
C(6) C -0.5973(6) -0.1133(24) -0.2675(8) 0.4174(15) Uiso 1.00
C(7) C -0.2689(30) -0.5642(11) 0.1297(33) 0.1771(7) Uiso 1.00
C(8) C -0.1832(17) -0.5925(5) 0.2187(34) 0.3209(10) Uiso 1.00
C(9) C -0.1091(17) -0.5233(10) 0.2687(31) 0.4925(13) Uiso 1.00
C(10) C -0.1177(18) -0.4267(17) 0.2188(4) 0.2549(14) Uiso 1.00
C(11) C -0.2011(32) -0.3985(16) 0.1272(5) 0.3382(13) Uiso 1.00
C(12) C -0.051(6) -0.5343(29) 0.4003(34) 0.3559(9) Uiso 1.00
C(13) C 0.0135(24) -0.4523(16) 0.4716(6) 0.2932(4) Uiso 0.50
H(1) H -0.68373 -0.42308 -0.42855 0.06050 Uiso 1.00
H(2) H -0.52666 -0.51161 -0.31122 0.05470 Uiso 1.00
H(3) H -0.33707 -0.61798 0.10275 0.08380 Uiso 1.00
H(4) H -0.17324 -0.67505 0.25191 0.09380 Uiso 1.00
H(5) H -0.05545 -0.36774 0.25262 0.11000 Uiso 1.00
H(6) H -0.21218 -0.31571 0.09533 0.09500 Uiso 1.00
H(7) H -0.11132 -0.55441 0.45804 0.07740 Uiso 1.00
H(8) H -0.00447 -0.60660 0.39412 0.01520 Uiso 1.00
H(9) H 0.04749 -0.41579 0.41588 0.05660 Uiso 0.50
H(10) H -0.02878 -0.40697 0.50715 0.08650 Uiso 0.50

loop_
_atom_type_symbol
_atom_type_number_in_cell
_atom_type_scat_dispersion_real
_atom_type_scat_dispersion_imag
_atom_type_scat_Cromer_Mann_a1
_atom_type_scat_Cromer_Mann_a2
_atom_type_scat_Cromer_Mann_a3
_atom_type_scat_Cromer_Mann_a4
_atom_type_scat_Cromer_Mann_b1
_atom_type_scat_Cromer_Mann_b2
_atom_type_scat_Cromer_Mann_b3
_atom_type_scat_Cromer_Mann_b4
_atom_type_scat_Cromer_Mann_c
_atom_type_scat_source
C 50.0 0.000 0.000 2.31000 20.8439 1.02000 10.2075 1.58860 0.56870 0.86500 51.6512 0.21560 International_Tables_Vol_C
Cu 4.0 0.000 0.000 13.3380 3.58280 7.16760 0.24700 5.61580 11.3966 1.67350 64.8126 1.19100 International_Tables_Vol_C
H 36.0 0.000 0.000 0.49300 10.5109 0.32291 26.1257 0.14019 3.14236 0.04081 57.7997 0.00304 International_Tables_Vol_C
N 12.0 0.000 0.000 12.2126 0.00570 3.13220 9.89330 2.01250 28.9975 1.16630 0.58260 -11.529 International_Tables_Vol_C
O 24.0 0.000 0.000 3.04850 13.2771 2.28680 5.70110 1.54630 0.32390 0.86700 32.9089 0.25080 International_Tables_Vol_C
